data_2217792
loop_
_publ_author_name
'Jin, Shouwen'
'Wang, Daqi'
'Yu, Yan-lin'
'Luo, Guan-min'
'Ye, Yan-yan'

_publ_section_title
;
 Poly[\m~4~-succinato-\m~2~-succinato-bis[diamminecopper(II)]]
;
_journal_coeditor_code IM2043
_journal_issue 3
_journal_name_full 'Acta Crystallographica Section E'
_journal_page_first m448
_journal_page_last m449
_journal_paper_doi 10.1107/S1600536808002493
_journal_volume 64
_journal_year 2008
_chemical_formula_iupac '[Cu (C4 H4 O4) (N H3)2]'
_chemical_formula_moiety 'C4 H10 Cu N2 O4'
_chemical_formula_sum 'C4 H10 Cu N2 O4'
_chemical_formula_weight 213.68
_chemical_name_systematic
;
Poly[\m~4~-succinato-\m~2~-succinato-bis[diamminecopper(II)]]
;
_space_group_IT_number 12
_symmetry_cell_setting monoclinic
_symmetry_space_group_name_Hall '-C 2y'
_symmetry_space_group_name_H-M 'C 1 2/m 1'
_atom_sites_solution_hydrogens geom
_atom_sites_solution_primary direct
_atom_sites_solution_secondary difmap
_cell_angle_alpha 90.00
_cell_angle_beta 124.515(4)
_cell_angle_gamma 90.00
_cell_formula_units_Z 4
_cell_length_a 13.761(6)
_cell_length_b 7.374(3)
_cell_length_c 8.709(4)
_cell_measurement_reflns_used 1618
_cell_measurement_temperature 293(2)
_cell_measurement_theta_max 28.147
_cell_measurement_theta_min 2.839
_cell_volume 728.2(5)
_computing_cell_refinement 'SMART (Bruker, 1997)'
_computing_data_collection 'SMART (Bruker, 1997)'
_computing_data_reduction 'SAINT (Bruker, 1997)'
_computing_molecular_graphics 'SHELXTL (Sheldrick, 2008)'
_computing_publication_material 'SHELXTL (Sheldrick, 2008)'
_computing_structure_refinement 'SHELXL97 (Sheldrick, 2008)'
_computing_structure_solution 'SHELXS97 (Sheldrick, 2008)'
_diffrn_ambient_temperature 293(2)
_diffrn_measured_fraction_theta_full 0.994
_diffrn_measured_fraction_theta_max 0.994
_diffrn_measurement_device_type 'Bruker SMART APEX CCD'
_diffrn_measurement_method '\f and \w'
_diffrn_radiation_monochromator graphite
_diffrn_radiation_source 'fine-focus sealed tube'
_diffrn_radiation_type MoK\a
_diffrn_radiation_wavelength 0.71073
_diffrn_reflns_av_R_equivalents 0.0358
_diffrn_reflns_av_sigmaI/netI 0.0307
_diffrn_reflns_limit_h_max 16
_diffrn_reflns_limit_h_min -15
_diffrn_reflns_limit_k_max 8
_diffrn_reflns_limit_k_min -8
_diffrn_reflns_limit_l_max 10
_diffrn_reflns_limit_l_min -9
_diffrn_reflns_number 1874
_diffrn_reflns_theta_full 25.00
_diffrn_reflns_theta_max 25.00
_diffrn_reflns_theta_min 2.84
_exptl_absorpt_coefficient_mu 2.967
_exptl_absorpt_correction_T_max 0.7761
_exptl_absorpt_correction_T_min 0.5013
_exptl_absorpt_correction_type multi-scan
_exptl_absorpt_process_details '(SADABS; Sheldrick, 1996)'
_exptl_crystal_colour blue
_exptl_crystal_density_diffrn 1.949
_exptl_crystal_density_method 'not measured'
_exptl_crystal_description block
_exptl_crystal_F_000 436
_exptl_crystal_size_max 0.27
_exptl_crystal_size_mid 0.15
_exptl_crystal_size_min 0.09
_refine_diff_density_max 0.370
_refine_diff_density_min -0.576
_refine_ls_extinction_method none
_refine_ls_goodness_of_fit_ref 1.141
_refine_ls_hydrogen_treatment constr
_refine_ls_matrix_type full
_refine_ls_number_parameters 64
_refine_ls_number_reflns 694
_refine_ls_number_restraints 0
_refine_ls_restrained_S_all 1.141
_refine_ls_R_factor_all 0.0280
_refine_ls_R_factor_gt 0.0259
_refine_ls_shift/su_max 0.001
_refine_ls_shift/su_mean 0.000
_refine_ls_structure_factor_coef Fsqd
_refine_ls_weighting_details 'calc w=1/[\s^2^(Fo^2^)+(0.0361P)^2^+0.9127P] where P=(Fo^2^+2Fc^2^)/3'
_refine_ls_weighting_scheme calc
_refine_ls_wR_factor_gt 0.0695
_refine_ls_wR_factor_ref 0.0716
_reflns_number_gt 641
_reflns_number_total 694
_reflns_threshold_expression I>2\s(I)
_cod_data_source_file im2043.cif
_cod_data_source_block I
_cod_depositor_comments
;
The following automatic conversions were performed:
'_symmetry_cell_setting' value 'Monoclinic' changed to 'monoclinic'
according to '/home/saulius/struct/CIF-dictionaries/cif_core.dic'
dictionary named 'cif_core.dic' version 2.4.1 from 2010-06-29.

Automatic conversion script
Id: cif_fix_enum 1527 2010-12-29 10:47:43Z saulius 

The following automatic conversions were performed:

'_symmetry_cell_setting' value 'Monoclinic' changed to 'monoclinic'
according to /home/saulius/struct/CIF-dictionaries/cif_core.dic
dictionary named 'cif_core.dic' version 2.4.1 from 2010-06-29.

Automatic conversion script
Id: cif_fix_values 1715 2011-07-08 13:25:40Z adriana 
;
_cod_original_sg_symbol_H-M 'C 2/m'
_cod_database_code 2217792
_cod_database_fobs_code 2217792

loop_
_symmetry_equiv_pos_as_xyz
'x, y, z'
'-x, y, -z'
'x+1/2, y+1/2, z'
'-x+1/2, y+1/2, -z'
'-x, -y, -z'
'x, -y, z'
'-x+1/2, -y+1/2, -z'
'x+1/2, -y+1/2, z'

loop_
_atom_site_type_symbol
_atom_site_label
_atom_site_fract_x
_atom_site_fract_y
_atom_site_fract_z
_atom_site_U_iso_or_equiv
_atom_site_adp_type
_atom_site_calc_flag
_atom_site_refinement_flags
_atom_site_occupancy
Cu Cu1 0.84469(3) 0.5000 0.85475(5) 0.0211(2) Uani d S 1
O O1 0.9788(2) 0.5000 0.8255(3) 0.0239(6) Uani d S 1
O O2 0.8291(2) 0.5000 0.5275(4) 0.0387(8) Uani d S 1
O O3 0.7184(2) 0.5000 0.8984(4) 0.0280(6) Uani d S 1
O O4 0.5330(2) 0.5000 0.8099(4) 0.0381(7) Uani d S 1
N N1 0.83799(18) 0.7693(4) 0.8316(3) 0.0280(5) Uani d . 1
H H1 0.8335 0.8263 0.9134 0.042 Uiso d R 1
H H2 0.7797 0.8073 0.7251 0.042 Uiso d R 1
H H3 0.8990 0.8131 0.8407 0.042 Uiso d R 1
C C1 0.9363(3) 0.5000 0.6510(5) 0.0223(8) Uani d S 1
C C2 1.0265(3) 0.5000 0.6041(5) 0.0275(9) Uani d S 1
H H2A 1.0763 0.3939 0.6599 0.033 Uiso d R 1
C C3 0.6069(3) 0.5000 0.7718(5) 0.0241(8) Uani d S 1
C C4 0.5663(3) 0.5000 0.5694(5) 0.0261(8) Uani d S 1
H H4 0.5987 0.3939 0.5480 0.031 Uiso d R 1

loop_
_atom_site_aniso_label
_atom_site_aniso_U_11
_atom_site_aniso_U_22
_atom_site_aniso_U_33
_atom_site_aniso_U_12
_atom_site_aniso_U_13
_atom_site_aniso_U_23
Cu1 0.0203(3) 0.0245(3) 0.0180(3) 0.000 0.0106(2) 0.000
O1 0.0217(13) 0.0359(16) 0.0144(12) 0.000 0.0104(11) 0.000
O2 0.0267(15) 0.068(2) 0.0187(13) 0.000 0.0111(12) 0.000
O3 0.0188(13) 0.0446(17) 0.0191(12) 0.000 0.0097(11) 0.000
O4 0.0252(15) 0.066(2) 0.0255(14) 0.000 0.0159(12) 0.000
N1 0.0283(12) 0.0266(14) 0.0233(11) 0.0018(10) 0.0111(10) -0.0004(10)
C1 0.0249(18) 0.024(2) 0.0183(16) 0.000 0.0127(15) 0.000
C2 0.0256(19) 0.039(2) 0.0200(19) 0.000 0.0139(16) 0.000
C3 0.0256(19) 0.0239(19) 0.0215(17) 0.000 0.0126(16) 0.000
C4 0.028(2) 0.031(2) 0.0179(17) 0.000 0.0118(17) 0.000

loop_
_atom_type_symbol
_atom_type_description
_atom_type_scat_dispersion_real
_atom_type_scat_dispersion_imag
_atom_type_scat_source
C C 0.0033 0.0016 'International Tables Vol C Tables 4.2.6.8 and 6.1.1.4'
H H 0.0000 0.0000 'International Tables Vol C Tables 4.2.6.8 and 6.1.1.4'
N N 0.0061 0.0033 'International Tables Vol C Tables 4.2.6.8 and 6.1.1.4'
O O 0.0106 0.0060 'International Tables Vol C Tables 4.2.6.8 and 6.1.1.4'
Cu Cu 0.3201 1.2651 'International Tables Vol C Tables 4.2.6.8 and 6.1.1.4'

loop_
_geom_angle_atom_site_label_1
_geom_angle_atom_site_label_2
_geom_angle_atom_site_label_3
_geom_angle_site_symmetry_1
_geom_angle_site_symmetry_3
_geom_angle
O3 Cu1 N1 . 6_565 91.38(6)
O3 Cu1 N1 . . 91.38(6)
N1 Cu1 N1 6_565 . 170.34(12)
O3 Cu1 O1 . . 176.92(9)
N1 Cu1 O1 6_565 . 88.87(6)
N1 Cu1 O1 . . 88.87(6)
C1 O1 Cu1 . . 108.5(2)
C3 O3 Cu1 . . 125.9(2)
Cu1 N1 H1 . . 115.1
Cu1 N1 H2 . . 113.3
H1 N1 H2 . . 105.8
Cu1 N1 H3 . . 112.2
H1 N1 H3 . . 105.4
H2 N1 H3 . . 104.0
O2 C1 O1 . . 123.2(3)
O2 C1 C2 . . 121.5(3)
O1 C1 C2 . . 115.3(3)
C1 C2 C2 . 5_766 114.1(4)
C1 C2 H2A . . 108.7
C2 C2 H2A 5_766 . 108.8
O4 C3 O3 . . 122.2(3)
O4 C3 C4 . . 119.7(3)
O3 C3 C4 . . 118.1(3)
C4 C4 C3 5_666 . 114.3(4)
C4 C4 H4 5_666 . 108.9
C3 C4 H4 . . 108.5

loop_
_geom_bond_atom_site_label_1
_geom_bond_atom_site_label_2
_geom_bond_site_symmetry_2
_geom_bond_distance
Cu1 O3 . 1.978(3)
Cu1 N1 6_565 1.993(3)
Cu1 N1 . 1.993(3)
Cu1 O1 . 2.001(3)
O1 C1 . 1.282(4)
O2 C1 . 1.240(5)
O3 C3 . 1.286(5)
O4 C3 . 1.236(5)
N1 H1 . 0.8599
N1 H2 . 0.8599
N1 H3 . 0.8599
C1 C2 . 1.510(5)
C2 C2 5_766 1.524(7)
C2 H2A . 0.9698
C3 C4 . 1.517(5)
C4 C4 5_666 1.514(7)
C4 H4 . 0.9696

loop_
_geom_hbond_atom_site_label_D
_geom_hbond_atom_site_label_H
_geom_hbond_atom_site_label_A
_geom_hbond_site_symmetry_A
_geom_hbond_distance_DH
_geom_hbond_distance_HA
_geom_hbond_distance_DA
_geom_hbond_angle_DHA
N1 H3 O4 3 0.86 2.44 3.272(3) 164.3
N1 H2 O2 7_666 0.86 2.32 3.133(3) 158.5
N1 H1 O3 7_667 0.86 2.48 3.331(3) 169.4
N1 H1 O4 7_667 0.86 2.41 3.085(3) 135.8

loop_
_geom_torsion_atom_site_label_1
_geom_torsion_atom_site_label_2
_geom_torsion_atom_site_label_3
_geom_torsion_atom_site_label_4
_geom_torsion_site_symmetry_1
_geom_torsion_site_symmetry_4
_geom_torsion
O3 Cu1 O1 C1 . . 180.000(10)
N1 Cu1 O1 C1 6_565 . 85.31(6)
N1 Cu1 O1 C1 . . -85.31(6)
N1 Cu1 O3 C3 6_565 . -85.37(6)
N1 Cu1 O3 C3 . . 85.37(6)
O1 Cu1 O3 C3 . . 180.000(12)
Cu1 O1 C1 O2 . . 0.0
Cu1 O1 C1 C2 . . 180.0000(10)
O2 C1 C2 C2 . 5_766 0.0000(10)
O1 C1 C2 C2 . 5_766 180.000(2)
Cu1 O3 C3 O4 . . 180.0000(10)
Cu1 O3 C3 C4 . . 0.000(2)
O4 C3 C4 C4 . 5_666 0.0
O3 C3 C4 C4 . 5_666 180.000(2)
